data_2210818
loop_
_publ_author_name
'Jian, Fangfang '
'Li, Ying '

_publ_section_title
;
 1-[1-(4-Methoxyphenyl)ethylidene]-4-phenylthiosemicarbazide ethanol
 hemisolvate
;
_journal_coeditor_code WW2022
_journal_issue 10
_journal_name_full 'Acta Crystallographica Section E'
_journal_page_first o4456
_journal_page_last o4457
_journal_paper_doi 10.1107/S1600536806036415
_journal_volume 62
_journal_year 2006
_chemical_formula_iupac 'C16 H17 N3 O1 S, 0.5C2 H6 O'
_chemical_formula_moiety 'C16 H17 N3 O1 S, 0.5C2 H6 O'
_chemical_formula_sum 'C17 H20 N3 O1.5 S'
_chemical_formula_weight 322.42
_chemical_name_systematic
;1-[1-(4-Methoxyphenyl)ethylidene]-4-phenylthiosemicarbazide ethanol
 hemisolvate
;
_space_group_IT_number 2
_symmetry_cell_setting triclinic
_symmetry_space_group_name_Hall '-P 1'
_symmetry_space_group_name_H-M 'P -1'
_atom_sites_solution_hydrogens geom
_atom_sites_solution_primary direct
_atom_sites_solution_secondary difmap
_audit_creation_method SHELXL-97
_cell_angle_alpha 68.50(3)
_cell_angle_beta 84.83(3)
_cell_angle_gamma 87.53(3)
_cell_formula_units_Z 2
_cell_length_a 5.9360(10)
_cell_length_b 11.674(2)
_cell_length_c 13.962(3)
_cell_measurement_reflns_used 25
_cell_measurement_temperature 293(2)
_cell_measurement_theta_max 14
_cell_measurement_theta_min 4
_cell_volume 896.5(3)
_computing_cell_refinement '<i>CAD-4 Software</i>'
_computing_data_collection '<i>CAD-4 Software</i> (Enraf--Nonius, 1989)'
_computing_data_reduction 'NRCVAX (Gabe <i>et al.</i>,  1989)'
_computing_molecular_graphics 'SHELXTL/PC (Sheldrick, 1990)'
_computing_publication_material 'WinGX (Farrugia, 1999)'
_computing_structure_refinement 'SHELXL97 (Sheldrick, 1997)'
_computing_structure_solution 'SHELXS97 (Sheldrick, 1997)'
_diffrn_ambient_temperature 293(2)
_diffrn_measured_fraction_theta_full 1.000
_diffrn_measured_fraction_theta_max 1.000
_diffrn_measurement_device_type 'Enraf--Nonius CAD-4'
_diffrn_measurement_method \w
_diffrn_radiation_monochromator graphite
_diffrn_radiation_source 'fine-focus sealed tube'
_diffrn_radiation_type MoK\a
_diffrn_radiation_wavelength 0.71073
_diffrn_reflns_av_R_equivalents 0.0120
_diffrn_reflns_av_sigmaI/netI 0.0293
_diffrn_reflns_limit_h_max 7
_diffrn_reflns_limit_h_min 0
_diffrn_reflns_limit_k_max 13
_diffrn_reflns_limit_k_min -13
_diffrn_reflns_limit_l_max 16
_diffrn_reflns_limit_l_min -16
_diffrn_reflns_number 3488
_diffrn_reflns_theta_full 25.00
_diffrn_reflns_theta_max 24.99
_diffrn_reflns_theta_min 1.57
_diffrn_standards_decay_% 0
_diffrn_standards_interval_count 100
_diffrn_standards_number 3
_exptl_absorpt_coefficient_mu 0.189
_exptl_absorpt_correction_type none
_exptl_crystal_colour yellow
_exptl_crystal_density_diffrn 1.194
_exptl_crystal_density_method 'not measured'
_exptl_crystal_description block
_exptl_crystal_F_000 336
_exptl_crystal_size_max 0.35
_exptl_crystal_size_mid 0.25
_exptl_crystal_size_min 0.25
_refine_diff_density_max 1.191
_refine_diff_density_min -0.421
_refine_ls_extinction_coef 0.042(16)
_refine_ls_extinction_expression Fc^*^=kFc[1+0.001xFc^2^\l^3^/sin(2\q)]^-1/4^
_refine_ls_extinction_method SHELXL97
_refine_ls_goodness_of_fit_ref 1.253
_refine_ls_hydrogen_treatment constr
_refine_ls_matrix_type full
_refine_ls_number_parameters 201
_refine_ls_number_reflns 3152
_refine_ls_number_restraints 2
_refine_ls_restrained_S_all 1.252
_refine_ls_R_factor_all 0.1224
_refine_ls_R_factor_gt 0.0922
_refine_ls_shift/su_max 0.000
_refine_ls_shift/su_mean 0.000
_refine_ls_structure_factor_coef Fsqd
_refine_ls_weighting_details 'calc w=1/[\s^2^(Fo^2^)+(0.2P)^2^] where P=(Fo^2^+2Fc^2^)/3'
_refine_ls_weighting_scheme calc
_refine_ls_wR_factor_gt 0.2830
_refine_ls_wR_factor_ref 0.3143
_reflns_number_gt 2151
_reflns_number_total 3152
_reflns_threshold_expression I>2\s(I)
_cod_data_source_file ww2022.cif
_cod_data_source_block I
_cod_database_code 2210818
_cod_database_fobs_code 2210818

loop_
_symmetry_equiv_pos_as_xyz
'x, y, z'
'-x, -y, -z'

loop_
_atom_site_type_symbol
_atom_site_label
_atom_site_fract_x
_atom_site_fract_y
_atom_site_fract_z
_atom_site_U_iso_or_equiv
_atom_site_adp_type
_atom_site_calc_flag
_atom_site_refinement_flags
_atom_site_occupancy
S S1 0.94952(18) 0.12365(11) 0.58256(9) 0.0619(5) Uani d . 1
O O1 -0.2418(6) 0.3956(4) 0.0702(3) 0.0826(11) Uani d . 1
N N1 0.5746(6) 0.2585(3) 0.5218(3) 0.0630(10) Uani d . 1
H H1A 0.4635 0.2740 0.4833 0.076 Uiso calc R 1
C C1 0.7588(9) 0.3942(5) 0.5880(5) 0.0824(16) Uani d . 1
H H1B 0.8903 0.3932 0.5467 0.099 Uiso calc R 1
O O2 0.0000 0.0000 0.0000 0.255(6) Uiso d SD 1
N N2 0.6810(5) 0.1251(3) 0.4417(3) 0.0501(9) Uani d . 1
H H2A 0.7610 0.0650 0.4348 0.060 Uiso calc R 1
C C2 0.7493(10) 0.4638(6) 0.6484(5) 0.0916(19) Uani d . 1
H H2B 0.8764 0.5079 0.6480 0.110 Uiso calc R 1
N N3 0.5045(5) 0.1751(3) 0.3808(3) 0.0501(8) Uani d . 1
C C3 0.5631(10) 0.4711(5) 0.7084(5) 0.0815(16) Uani d . 1
H H3B 0.5572 0.5198 0.7484 0.098 Uiso calc R 1
C C4 0.3793(11) 0.4011(7) 0.7072(6) 0.114(2) Uani d . 1
H H4A 0.2493 0.4016 0.7495 0.137 Uiso calc R 1
C C5 0.3820(9) 0.3334(6) 0.6477(5) 0.0940(19) Uani d . 1
H H5A 0.2531 0.2914 0.6467 0.113 Uiso calc R 1
C C6 0.5773(7) 0.3258(4) 0.5873(4) 0.0588(11) Uani d . 1
C C7 0.7244(6) 0.1731(4) 0.5123(3) 0.0496(10) Uani d . 1
C C8 0.4737(6) 0.1409(4) 0.3060(3) 0.0493(10) Uani d . 1
C C9 0.6168(8) 0.0469(4) 0.2780(4) 0.0681(13) Uani d . 1
H H9A 0.6381 -0.0239 0.3392 0.102 Uiso calc R 1
H H9B 0.7612 0.0816 0.2469 0.102 Uiso calc R 1
H H9C 0.5427 0.0228 0.2301 0.102 Uiso calc R 1
C C10 0.2842(7) 0.2042(4) 0.2426(3) 0.0483(10) Uani d . 1
C C11 0.1190(7) 0.2678(4) 0.2807(3) 0.0517(10) Uani d . 1
H H11A 0.1246 0.2686 0.3468 0.062 Uiso calc R 1
C C12 -0.0539(7) 0.3302(4) 0.2215(3) 0.0592(11) Uani d . 1
H H12A -0.1626 0.3729 0.2479 0.071 Uiso calc R 1
C C13 -0.0661(7) 0.3294(4) 0.1230(3) 0.0583(11) Uani d . 1
C C14 0.0926(8) 0.2651(5) 0.0853(4) 0.0683(13) Uani d . 1
H H14A 0.0853 0.2630 0.0197 0.082 Uiso calc R 1
C C15 0.2642(8) 0.2030(4) 0.1455(4) 0.0648(12) Uani d . 1
H H15A 0.3702 0.1588 0.1194 0.078 Uiso calc R 1
C C16 -0.2723(11) 0.3942(6) -0.0275(4) 0.098(2) Uani d . 1
H H16A -0.4029 0.4431 -0.0538 0.147 Uiso calc R 1
H H16B -0.2937 0.3111 -0.0223 0.147 Uiso calc R 1
H H16C -0.1411 0.4276 -0.0734 0.147 Uiso calc R 1
C C17 0.2291(19) -0.034(2) 0.0154(17) 0.169(8) Uiso d PD 0.50
C C18 0.195(5) -0.108(3) 0.1300(18) 0.230(12) Uiso d PD 0.50

loop_
_atom_site_aniso_label
_atom_site_aniso_U_11
_atom_site_aniso_U_22
_atom_site_aniso_U_33
_atom_site_aniso_U_12
_atom_site_aniso_U_13
_atom_site_aniso_U_23
S1 0.0518(7) 0.0727(8) 0.0752(9) 0.0140(5) -0.0267(6) -0.0400(6)
O1 0.078(2) 0.097(3) 0.076(2) 0.025(2) -0.0353(18) -0.0304(19)
N1 0.054(2) 0.072(2) 0.079(3) 0.0169(18) -0.0295(19) -0.043(2)
C1 0.063(3) 0.088(4) 0.115(4) -0.003(3) -0.008(3) -0.059(3)
N2 0.0430(18) 0.0555(19) 0.059(2) 0.0068(15) -0.0147(15) -0.0277(16)
C2 0.071(4) 0.094(4) 0.141(5) 0.003(3) -0.031(4) -0.075(4)
N3 0.0402(17) 0.060(2) 0.0539(19) 0.0008(15) -0.0102(14) -0.0240(16)
C3 0.080(4) 0.089(4) 0.102(4) 0.021(3) -0.033(3) -0.062(3)
C4 0.085(4) 0.140(6) 0.158(6) 0.004(4) 0.009(4) -0.106(6)
C5 0.060(3) 0.127(5) 0.136(5) -0.004(3) -0.010(3) -0.095(4)
C6 0.053(2) 0.060(2) 0.073(3) 0.0149(19) -0.025(2) -0.032(2)
C7 0.040(2) 0.054(2) 0.058(2) -0.0022(17) -0.0082(18) -0.0236(19)
C8 0.042(2) 0.054(2) 0.056(2) -0.0022(17) -0.0087(18) -0.0241(19)
C9 0.065(3) 0.073(3) 0.085(3) 0.019(2) -0.029(2) -0.047(3)
C10 0.044(2) 0.049(2) 0.055(2) -0.0041(17) -0.0064(18) -0.0227(18)
C11 0.047(2) 0.061(2) 0.049(2) -0.0036(18) -0.0066(18) -0.0209(19)
C12 0.045(2) 0.064(3) 0.069(3) 0.0036(19) -0.008(2) -0.025(2)
C13 0.053(2) 0.062(3) 0.060(3) 0.003(2) -0.017(2) -0.019(2)
C14 0.074(3) 0.085(3) 0.054(3) 0.009(3) -0.023(2) -0.032(2)
C15 0.068(3) 0.075(3) 0.061(3) 0.011(2) -0.012(2) -0.035(2)
C16 0.089(4) 0.128(5) 0.074(4) 0.018(4) -0.042(3) -0.029(3)

loop_
_atom_type_symbol
_atom_type_description
_atom_type_scat_dispersion_real
_atom_type_scat_dispersion_imag
_atom_type_scat_source
C C 0.0033 0.0016 'International Tables Vol C Tables 4.2.6.8 and 6.1.1.4'
H H 0.0000 0.0000 'International Tables Vol C Tables 4.2.6.8 and 6.1.1.4'
N N 0.0061 0.0033 'International Tables Vol C Tables 4.2.6.8 and 6.1.1.4'
O O 0.0106 0.0060 'International Tables Vol C Tables 4.2.6.8 and 6.1.1.4'
S S 0.1246 0.1234 'International Tables Vol C Tables 4.2.6.8 and 6.1.1.4'

loop_
_geom_angle_atom_site_label_1
_geom_angle_atom_site_label_2
_geom_angle_atom_site_label_3
_geom_angle_site_symmetry_3
_geom_angle
_geom_angle_publ_flag
C13 O1 C16 . 119.2(4) yes
C7 N1 C6 . 127.8(3) yes
C7 N1 H1A . 116.1 ?
C6 N1 H1A . 116.1 ?
C2 C1 C6 . 120.9(5) ?
C2 C1 H1B . 119.5 ?
C6 C1 H1B . 119.5 ?
C17 O2 C17 2 180.0(18) ?
C7 N2 N3 . 118.1(3) yes
C7 N2 H2A . 120.9 ?
N3 N2 H2A . 120.9 ?
C3 C2 C1 . 122.5(5) ?
C3 C2 H2B . 118.7 ?
C1 C2 H2B . 118.7 ?
C8 N3 N2 . 119.7(3) yes
C2 C3 C4 . 116.1(5) ?
C2 C3 H3B . 122.0 ?
C4 C3 H3B . 122.0 ?
C5 C4 C3 . 122.9(6) ?
C5 C4 H4A . 118.6 ?
C3 C4 H4A . 118.6 ?
C4 C5 C6 . 120.1(5) ?
C4 C5 H5A . 120.0 ?
C6 C5 H5A . 120.0 ?
C1 C6 C5 . 117.4(4) ?
C1 C6 N1 . 122.9(4) ?
C5 C6 N1 . 119.4(4) ?
N1 C7 N2 . 114.9(3) yes
N1 C7 S1 . 124.7(3) yes
N2 C7 S1 . 120.4(3) yes
N3 C8 C10 . 115.4(3) yes
N3 C8 C9 . 124.6(4) yes
C10 C8 C9 . 120.0(3) ?
C8 C9 H9A . 109.5 ?
C8 C9 H9B . 109.5 ?
H9A C9 H9B . 109.5 ?
C8 C9 H9C . 109.5 ?
H9A C9 H9C . 109.5 ?
H9B C9 H9C . 109.5 ?
C15 C10 C11 . 117.2(4) ?
C15 C10 C8 . 122.6(4) ?
C11 C10 C8 . 120.2(4) ?
C12 C11 C10 . 120.8(4) ?
C12 C11 H11A . 119.6 ?
C10 C11 H11A . 119.6 ?
C11 C12 C13 . 120.4(4) ?
C11 C12 H12A . 119.8 ?
C13 C12 H12A . 119.8 ?
C14 C13 O1 . 124.8(4) ?
C14 C13 C12 . 119.4(4) ?
O1 C13 C12 . 115.8(4) ?
C13 C14 C15 . 119.5(4) ?
C13 C14 H14A . 120.2 ?
C15 C14 H14A . 120.2 ?
C10 C15 C14 . 122.6(4) ?
C10 C15 H15A . 118.7 ?
C14 C15 H15A . 118.7 ?
O1 C16 H16A . 109.5 ?
O1 C16 H16B . 109.5 ?
H16A C16 H16B . 109.5 ?
O1 C16 H16C . 109.5 ?
H16A C16 H16C . 109.5 ?
H16B C16 H16C . 109.5 ?
O2 C17 C18 . 96.9(16) yes

loop_
_geom_bond_atom_site_label_1
_geom_bond_atom_site_label_2
_geom_bond_site_symmetry_2
_geom_bond_distance
_geom_bond_publ_flag
S1 C7 . 1.684(4) yes
O1 C13 . 1.371(5) yes
O1 C16 . 1.398(6) yes
N1 C7 . 1.342(5) yes
N1 C6 . 1.408(5) yes
N1 H1A . 0.8600 ?
C1 C2 . 1.366(7) ?
C1 C6 . 1.371(6) ?
C1 H1B . 0.9300 ?
O2 C17 . 1.413(9) yes
O2 C17 2 1.413(9) ?
N2 C7 . 1.347(5) yes
N2 N3 . 1.381(4) yes
N2 H2A . 0.8600 ?
C2 C3 . 1.345(8) ?
C2 H2B . 0.9300 ?
N3 C8 . 1.277(5) yes
C3 C4 . 1.396(9) ?
C3 H3B . 0.9300 ?
C4 C5 . 1.339(8) ?
C4 H4A . 0.9300 ?
C5 C6 . 1.390(7) ?
C5 H5A . 0.9300 ?
C8 C10 . 1.491(5) ?
C8 C9 . 1.501(6) ?
C9 H9A . 0.9600 ?
C9 H9B . 0.9600 ?
C9 H9C . 0.9600 ?
C10 C15 . 1.377(6) ?
C10 C11 . 1.389(6) ?
C11 C12 . 1.383(5) ?
C11 H11A . 0.9300 ?
C12 C13 . 1.387(6) ?
C12 H12A . 0.9300 ?
C13 C14 . 1.366(6) ?
C14 C15 . 1.383(6) ?
C14 H14A . 0.9300 ?
C15 H15A . 0.9300 ?
C16 H16A . 0.9600 ?
C16 H16B . 0.9600 ?
C16 H16C . 0.9600 ?
C17 C18 . 1.513(10) ?

loop_
_geom_hbond_atom_site_label_D
_geom_hbond_atom_site_label_H
_geom_hbond_atom_site_label_A
_geom_hbond_site_symmetry_A
_geom_hbond_distance_DH
_geom_hbond_distance_HA
_geom_hbond_distance_DA
_geom_hbond_angle_DHA
_geom_hbond_publ_flag
N1 H1A N3 ? 0.86 2.1365 2.566(5) 110.41 yes
N2 H2A S1 2_756 0.86 2.8021 3.660(4) 175.46 yes
C9 H9A S1 2_756 0.96 2.8009 3.464(5) 126.96 yes

loop_
_geom_torsion_atom_site_label_1
_geom_torsion_atom_site_label_2
_geom_torsion_atom_site_label_3
_geom_torsion_atom_site_label_4
_geom_torsion
C6 C1 C2 C3 -1.2(10)
C7 N2 N3 C8 172.6(4)
C1 C2 C3 C4 1.1(10)
C2 C3 C4 C5 -2.2(11)
C3 C4 C5 C6 3.2(12)
C2 C1 C6 C5 2.1(9)
C2 C1 C6 N1 176.2(5)
C4 C5 C6 C1 -3.0(9)
C4 C5 C6 N1 -177.3(6)
C7 N1 C6 C1 54.7(7)
C7 N1 C6 C5 -131.3(6)
C6 N1 C7 N2 -178.8(4)
C6 N1 C7 S1 2.4(7)
N3 N2 C7 N1 5.9(5)
N3 N2 C7 S1 -175.2(3)
N2 N3 C8 C10 -177.7(3)
N2 N3 C8 C9 0.5(6)
N3 C8 C10 C15 162.5(4)
C9 C8 C10 C15 -15.7(6)
N3 C8 C10 C11 -17.3(6)
C9 C8 C10 C11 164.5(4)
C15 C10 C11 C12 -1.9(6)
C8 C10 C11 C12 178.0(4)
C10 C11 C12 C13 0.5(6)
C16 O1 C13 C14 3.4(7)
C16 O1 C13 C12 -176.8(5)
C11 C12 C13 C14 0.8(7)
C11 C12 C13 O1 -179.0(4)
O1 C13 C14 C15 179.1(5)
C12 C13 C14 C15 -0.7(7)
C11 C10 C15 C14 2.0(7)
C8 C10 C15 C14 -177.8(4)
C13 C14 C15 C10 -0.7(8)
